data_7225889
loop_
_publ_author_name
'Spaniol, Jacqueline M.'
'Wheeler, Kraig A.'

_publ_section_title
;
 Accessing Centnerszwer's quasiracemate -- molecular shape controlled
 molecular recognition
;
_journal_issue 69
_journal_name_full 'RSC Adv.'
_journal_page_first 64921
_journal_paper_doi 10.1039/C6RA08131B
_journal_volume 6
_journal_year 2016
_chemical_absolute_configuration rmad
_chemical_formula_moiety 'C4 H4 Cl O4, C3 H5 N2'
_chemical_formula_sum 'C7 H9 Cl N2 O4'
_chemical_formula_weight 220.61
_chemical_melting_point 399.5(15)
_space_group_crystal_system triclinic
_space_group_IT_number 1
_space_group_name_Hall 'P 1'
_space_group_name_H-M_alt 'P 1'
_symmetry_space_group_name_Hall 'P 1'
_symmetry_space_group_name_H-M 'P 1'
_atom_sites_solution_hydrogens mixed
_audit_creation_method SHELXL-2014/7
_audit_update_record
;
2016-03-25 deposited with the CCDC.
2016-06-27 downloaded from the CCDC.
;
_cell_angle_alpha 93.095(3)
_cell_angle_beta 102.264(3)
_cell_angle_gamma 106.883(3)
_cell_formula_units_Z 1
_cell_length_a 5.0265(3)
_cell_length_b 6.1840(3)
_cell_length_c 8.1859(4)
_cell_measurement_reflns_used 3739
_cell_measurement_temperature 100(2)
_cell_measurement_theta_max 68.04
_cell_measurement_theta_min 5.57
_cell_volume 236.10(2)
_computing_cell_refinement APEX2
_computing_data_collection 'APEX2 (Bruker, 2014)'
_computing_data_reduction
;
SADABS (Bruker, 2013) and XPREP (Bruker, 2013)
;
_computing_molecular_graphics 'XSEED (Barbour, 2001)'
_computing_publication_material 'XSEED (Barbour, 2001)'
_computing_structure_refinement 'SHELXL-2014/7 (Sheldrick, 2014)'
_diffrn_ambient_temperature 100(2)
_diffrn_detector_area_resol_mean 8.33
_diffrn_measured_fraction_theta_full 0.974
_diffrn_measured_fraction_theta_max 0.974
_diffrn_measurement_device_type 'Bruker APEXII CCD'
_diffrn_measurement_method 'phi and omega scans'
_diffrn_radiation_type CuK\a
_diffrn_radiation_wavelength 1.54178
_diffrn_reflns_av_R_equivalents 0.0276
_diffrn_reflns_av_unetI/netI 0.0378
_diffrn_reflns_Laue_measured_fraction_full 0.974
_diffrn_reflns_Laue_measured_fraction_max 0.974
_diffrn_reflns_limit_h_max 6
_diffrn_reflns_limit_h_min -6
_diffrn_reflns_limit_k_max 7
_diffrn_reflns_limit_k_min -7
_diffrn_reflns_limit_l_max 9
_diffrn_reflns_limit_l_min -9
_diffrn_reflns_number 5075
_diffrn_reflns_point_group_measured_fraction_full 0.974
_diffrn_reflns_point_group_measured_fraction_max 0.974
_diffrn_reflns_theta_full 67.679
_diffrn_reflns_theta_max 68.036
_diffrn_reflns_theta_min 5.573
_diffrn_source 'fine-focus sealed tube'
_exptl_absorpt_coefficient_mu 3.574
_exptl_absorpt_correction_T_max 0.753
_exptl_absorpt_correction_T_min 0.609
_exptl_absorpt_correction_type multi-scan
_exptl_absorpt_process_details 'SADABS-2014/7, Bruker AXS'
_exptl_crystal_colour colourless
_exptl_crystal_density_diffrn 1.552
_exptl_crystal_description 'transparent plate'
_exptl_crystal_F_000 114
_exptl_crystal_recrystallization_method 'Re-crystallisation from solvent'
_exptl_crystal_size_max 0.252
_exptl_crystal_size_mid 0.120
_exptl_crystal_size_min 0.055
_refine_diff_density_max 0.233
_refine_diff_density_min -0.158
_refine_diff_density_rms 0.039
_refine_ls_abs_structure_details
;
 Refined as an inversion twin.
;
_refine_ls_abs_structure_Flack 0.052(19)
_refine_ls_extinction_method none
_refine_ls_goodness_of_fit_ref 1.062
_refine_ls_hydrogen_treatment mixed
_refine_ls_matrix_type full
_refine_ls_number_parameters 134
_refine_ls_number_reflns 1486
_refine_ls_number_restraints 6
_refine_ls_restrained_S_all 1.061
_refine_ls_R_factor_all 0.0238
_refine_ls_R_factor_gt 0.0234
_refine_ls_shift/su_max 0.000
_refine_ls_shift/su_mean 0.000
_refine_ls_structure_factor_coef Fsqd
_refine_ls_weighting_details 'w=1/[\s^2^(Fo^2^)+(0.0344P)^2^] where P=(Fo^2^+2Fc^2^)/3'
_refine_ls_weighting_scheme calc
_refine_ls_wR_factor_gt 0.0575
_refine_ls_wR_factor_ref 0.0577
_reflns_Friedel_coverage 1.000
_reflns_Friedel_fraction_full 0.974
_reflns_Friedel_fraction_max 0.974
_reflns_number_gt 1465
_reflns_number_total 1486
_reflns_threshold_expression 'I > 2\s(I)'
_cod_data_source_file c6ra08131b2.cif
_cod_data_source_block 14kaw24
_cod_depositor_comments
;
The following automatic conversions were performed:

'_chemical_melting_point' value '398-401' was changed to '399.5(15)'
- the average value was taken and precision was estimated.

Automatic conversion script
Id: cif_fix_values 4268 2015-11-12 08:31:59Z antanas 
;
_cod_database_code 7225889
_shelx_shelxl_version_number 2014/7
_shelx_space_group_comment
;
The symmetry employed for this shelxl refinement is uniquely defined
by the following loop, which should always be used as a source of
symmetry information in preference to the above space-group names.
They are only intended as comments.
;
_shelx_estimated_absorpt_t_min 0.466
_shelx_estimated_absorpt_t_max 0.828
_solvent_exptl_crystal_recrystallization_method 1-propanol

loop_
_space_group_symop_operation_xyz
'x, y, z'

loop_
_atom_site_label
_atom_site_type_symbol
_atom_site_fract_x
_atom_site_fract_y
_atom_site_fract_z
_atom_site_U_iso_or_equiv
_atom_site_adp_type
_atom_site_occupancy
_atom_site_site_symmetry_order
_atom_site_calc_flag
_atom_site_refinement_flags_posn
_atom_site_refinement_flags_adp
Cl1 Cl 0.25252(11) 0.66227(8) 0.03813(8) 0.02522(18) Uani 1 1 d . .
O1 O 0.3477(4) 0.1656(3) -0.1559(2) 0.0245(4) Uani 1 1 d . .
O2 O 0.0858(4) 0.3580(3) -0.3008(2) 0.0206(4) Uani 1 1 d . .
O3 O 0.2414(4) 0.2433(3) 0.4333(2) 0.0205(4) Uani 1 1 d D .
H22 H 0.185(7) 0.282(6) 0.515(4) 0.025 Uiso 1 1 d D U
O4 O -0.0952(4) 0.3775(4) 0.2911(2) 0.0252(4) Uani 1 1 d . .
N1 N 0.5542(5) -0.0986(4) -0.3428(3) 0.0220(5) Uani 1 1 d D .
H20 H 0.471(7) -0.020(6) -0.301(4) 0.026 Uiso 1 1 d D U
N2 N 0.7885(5) -0.3341(4) -0.3674(3) 0.0204(5) Uani 1 1 d D .
H21 H 0.8816 -0.4332 -0.3429 0.025 Uiso 1 1 calc DR U
C1 C 0.1878(5) 0.2853(4) -0.1683(3) 0.0166(5) Uani 1 1 d . .
C2 C 0.1007(5) 0.3541(4) -0.0081(3) 0.0167(5) Uani 1 1 d . .
H2 H -0.1127 0.3125 -0.0325 0.020 Uiso 1 1 calc R U
C3 C 0.2041(6) 0.2442(4) 0.1426(3) 0.0185(5) Uani 1 1 d . .
H3A H 0.4161 0.2960 0.1726 0.022 Uiso 1 1 calc R U
H3B H 0.1392 0.0771 0.1115 0.022 Uiso 1 1 calc R U
C4 C 0.0991(5) 0.2978(4) 0.2953(3) 0.0172(5) Uani 1 1 d . .
C5 C 0.6783(6) -0.2373(5) -0.2628(3) 0.0220(5) Uani 1 1 d . .
H5 H 0.6866 -0.2629 -0.1487 0.026 Uiso 1 1 calc R U
C6 C 0.7344(6) -0.2554(5) -0.5212(4) 0.0237(6) Uani 1 1 d . .
H6 H 0.7896 -0.2971 -0.6193 0.028 Uiso 1 1 calc R U
C7 C 0.5872(6) -0.1068(5) -0.5052(4) 0.0244(6) Uani 1 1 d . .
H7 H 0.5195 -0.0238 -0.5902 0.029 Uiso 1 1 calc R U

loop_
_atom_site_aniso_label
_atom_site_aniso_U_11
_atom_site_aniso_U_22
_atom_site_aniso_U_33
_atom_site_aniso_U_23
_atom_site_aniso_U_13
_atom_site_aniso_U_12
Cl1 0.0370(4) 0.0197(3) 0.0200(3) 0.0014(2) 0.0083(2) 0.0094(2)
O1 0.0298(11) 0.0325(10) 0.0180(9) 0.0034(8) 0.0070(8) 0.0187(9)
O2 0.0227(10) 0.0270(10) 0.0160(9) 0.0042(7) 0.0048(7) 0.0130(8)
O3 0.0240(10) 0.0280(9) 0.0145(8) 0.0047(7) 0.0067(7) 0.0137(8)
O4 0.0232(10) 0.0394(11) 0.0190(9) 0.0042(8) 0.0050(8) 0.0190(9)
N1 0.0182(11) 0.0225(11) 0.0260(12) -0.0026(9) 0.0055(9) 0.0080(9)
N2 0.0159(11) 0.0205(11) 0.0257(12) 0.0036(9) 0.0042(9) 0.0073(9)
C1 0.0139(12) 0.0178(11) 0.0158(11) -0.0002(9) 0.0039(10) 0.0017(10)
C2 0.0163(13) 0.0164(12) 0.0166(12) 0.0011(9) 0.0029(10) 0.0047(10)
C3 0.0202(13) 0.0225(12) 0.0172(12) 0.0042(10) 0.0064(10) 0.0118(10)
C4 0.0154(13) 0.0183(11) 0.0169(11) 0.0003(9) 0.0027(10) 0.0050(10)
C5 0.0189(13) 0.0251(12) 0.0219(13) 0.0021(11) 0.0057(11) 0.0060(11)
C6 0.0250(15) 0.0255(14) 0.0244(14) 0.0017(12) 0.0086(12) 0.0117(12)
C7 0.0232(14) 0.0277(13) 0.0235(13) 0.0017(11) 0.0035(11) 0.0116(12)

loop_
_atom_type_symbol
_atom_type_description
_atom_type_scat_dispersion_real
_atom_type_scat_dispersion_imag
_atom_type_scat_source
C C 0.0181 0.0091 'International Tables Vol C Tables 4.2.6.8 and 6.1.1.4'
H H 0.0000 0.0000 'International Tables Vol C Tables 4.2.6.8 and 6.1.1.4'
N N 0.0311 0.0180 'International Tables Vol C Tables 4.2.6.8 and 6.1.1.4'
O O 0.0492 0.0322 'International Tables Vol C Tables 4.2.6.8 and 6.1.1.4'
Cl Cl 0.3639 0.7018 'International Tables Vol C Tables 4.2.6.8 and 6.1.1.4'

loop_
_geom_angle_atom_site_label_1
_geom_angle_atom_site_label_2
_geom_angle_atom_site_label_3
_geom_angle
C4 O3 H22 109(2)
C5 N1 C7 108.6(2)
C5 N1 H20 125(2)
C7 N1 H20 126(2)
C5 N2 C6 109.0(2)
C5 N2 H21 125.5
C6 N2 H21 125.5
O1 C1 O2 126.3(2)
O1 C1 C2 117.9(2)
O2 C1 C2 115.9(2)
C3 C2 C1 113.8(2)
C3 C2 Cl1 109.65(17)
C1 C2 Cl1 106.55(17)
C3 C2 H2 108.9
C1 C2 H2 108.9
Cl1 C2 H2 108.9
C2 C3 C4 113.6(2)
C2 C3 H3A 108.9
C4 C3 H3A 108.9
C2 C3 H3B 108.9
C4 C3 H3B 108.9
H3A C3 H3B 107.7
O4 C4 O3 124.0(2)
O4 C4 C3 124.1(2)
O3 C4 C3 111.8(2)
N2 C5 N1 108.8(2)
N2 C5 H5 125.6
N1 C5 H5 125.6
C7 C6 N2 106.5(2)
C7 C6 H6 126.7
N2 C6 H6 126.7
C6 C7 N1 107.1(3)
C6 C7 H7 126.5
N1 C7 H7 126.5

loop_
_geom_bond_atom_site_label_1
_geom_bond_atom_site_label_2
_geom_bond_distance
Cl1 C2 1.820(2)
O1 C1 1.234(3)
O2 C1 1.261(3)
O3 C4 1.319(3)
O3 H22 0.83(2)
O4 C4 1.210(3)
N1 C5 1.324(4)
N1 C7 1.374(4)
N1 H20 0.83(2)
N2 C5 1.318(4)
N2 C6 1.376(4)
N2 H21 0.8800
C1 C2 1.545(3)
C2 C3 1.509(3)
C2 H2 1.0000
C3 C4 1.513(3)
C3 H3A 0.9900
C3 H3B 0.9900
C5 H5 0.9500
C6 C7 1.353(4)
C6 H6 0.9500
C7 H7 0.9500

loop_
_geom_hbond_atom_site_label_D
_geom_hbond_atom_site_label_H
_geom_hbond_atom_site_label_A
_geom_hbond_distance_DH
_geom_hbond_distance_HA
_geom_hbond_distance_DA
_geom_hbond_angle_DHA
_geom_hbond_site_symmetry_A
N1 H20 O1 0.83(2) 1.92(2) 2.735(3) 166(4) .
O3 H22 O2 0.83(2) 1.77(2) 2.595(2) 176(4) 1_556
N2 H21 O2 0.88(2) 1.87(2) 2.752(3) 177(4) 1_645

loop_
_geom_torsion_atom_site_label_1
_geom_torsion_atom_site_label_2
_geom_torsion_atom_site_label_3
_geom_torsion_atom_site_label_4
_geom_torsion
O1 C1 C2 C3 -5.5(3)
O2 C1 C2 C3 174.3(2)
O1 C1 C2 Cl1 115.4(2)
O2 C1 C2 Cl1 -64.8(3)
C1 C2 C3 C4 -175.6(2)
Cl1 C2 C3 C4 65.3(2)
C2 C3 C4 O4 15.3(4)
C2 C3 C4 O3 -165.9(2)
C6 N2 C5 N1 0.1(3)
C7 N1 C5 N2 -0.2(3)
C5 N2 C6 C7 0.0(3)
N2 C6 C7 N1 -0.1(3)
C5 N1 C7 C6 0.2(3)
